data_2100578
loop_
_publ_author_name
'Tremayne, Maryjane'
'Kariuki, Benson M.'
'Chong, Samantha Y.'
'Seaton, Colin C.'

_publ_section_title
;
Molecular versus crystal symmetry in tri-substituted triazine, benzene
and isocyanurate derivatives
;
_journal_coeditor_code BM5031
_journal_issue 2
_journal_name_full 'Acta Crystallographica, Section B'
_journal_page_first 864
_journal_page_last 874
_journal_paper_doi 10.1107/S0108768106020921
_journal_volume 62
_journal_year 2006
_chemical_formula_moiety 'C12 H15 N3 O6'
_chemical_formula_sum 'C12 H15 N3 O6'
_chemical_formula_weight 297.27
_chemical_name_common triethyl-1,3,5-triazine-2,4,6-tricarboxylate
_chemical_name_systematic
;
triethyl-1,3,5-triazine-2,4,6-tricarboxylate
;
_space_group_crystal_system hexagonal
_space_group_IT_number 176
_space_group_name_Hall '-P 6c'
_space_group_name_H-M_alt 'P 63/m'
_symmetry_cell_setting hexagonal
_symmetry_space_group_name_H-M P63/m
_cell_angle_alpha 90.0
_cell_angle_beta 90.0
_cell_angle_gamma 120.0
_cell_formula_units_Z 2
_cell_length_a 10.9830(3)
_cell_length_b 10.9830(5)
_cell_length_c 6.7555(2)
_cell_measurement_temperature 293
_cell_volume 705.72(4)
_computing_structure_refinement 'GSAS (Larson et al. 1994)'
_computing_structure_solution 'POSSUM (Tremayne, Seaton 2002)'
_diffrn_ambient_temperature 293
_diffrn_measurement_device_type 'Bruker AXS D5000'
_diffrn_radiation_monochromator Ge
_diffrn_radiation_type 'Cu K\a~1~'
_diffrn_radiation_wavelength 1.54056
_exptl_absorpt_coefficient_mu 0.973
_exptl_crystal_colour white
_exptl_crystal_density_diffrn 1.39900(10)
_exptl_crystal_description powder
_exptl_crystal_F_000 312
_refine_ls_goodness_of_fit_all 1.90
_refine_ls_hydrogen_treatment constr
_refine_ls_number_parameters 36
_refine_ls_number_restraints 32
_refine_ls_shift/su_max 0.0
_cod_data_source_file bm5031.cif
_cod_depositor_comments
;
The following automatic conversions were performed:
'_symmetry_cell_setting' value 'Hexagonal' changed to 'hexagonal'
according to '/home/saulius/struct/CIF-dictionaries/cif_core.dic'
dictionary named 'cif_core.dic' version 2.4.1 from
2010-06-29.

'_geom_bond_publ_flag' value 'N' changed to 'n' according to
'/home/saulius/struct/CIF-dictionaries/cif_core.dic' dictionary named
'cif_core.dic' version 2.4.1 from 2010-06-29 (9
times).

'_geom_angle_publ_flag' value 'N' changed to 'n' according to
'/home/saulius/struct/CIF-dictionaries/cif_core.dic' dictionary named
'cif_core.dic' version 2.4.1 from 2010-06-29 (15 times).

Automatic conversion script
Id: cif_fix_enum 1527 2010-12-29 10:47:43Z saulius 
;
_cod_database_code 2100578

loop_
_symmetry_equiv_pos_site_id
_symmetry_equiv_pos_as_xyz
1 +x,+y,+z
2 x-y,+x,+z+1/2
3 -y,x-y,+z
4 -x,-y,+z+1/2
5 y-x,-x,+z
6 +y,y-x,+z+1/2
-1 -x,-y,-z
-2 y-x,-x,-z+1/2
-3 +y,y-x,-z
-4 +x,+y,-z+1/2
-5 x-y,+x,-z
-6 -y,x-y,-z+1/2

loop_
_atom_site_label
_atom_site_fract_x
_atom_site_fract_y
_atom_site_fract_z
_atom_site_U_iso_or_equiv
_atom_site_occupancy
N1 0.4656(2) 0.7739(2) 0.25 0.018(6) 1.0
C2 0.3608(4) 0.7997(5) 0.25 0.033(8) 1.0
C3 0.4133(6) 0.9502(5) 0.25 0.050(10) 1.0
O4 0.3118(4) 0.9825(3) 0.25 0.047(6) 1.0
O5 0.5357(7) 1.0388(9) 0.25 0.066(5) 1.0
C6 0.35250(10) 1.1314(3) 0.25 0.128(8) 1.0
C7 0.22010(10) 1.1413(2) 0.25 0.128(8) 1.0
H8 0.4145(2) 1.1825(4) 0.3818(2) 0.05 1.0
H9 0.1602 1.0913 0.378 0.05 1.0
H10 0.2472 1.2484 0.25 0.05 1.0

loop_
_atom_type_symbol
_atom_type_description
_atom_type_scat_dispersion_real
_atom_type_scat_dispersion_imag
_atom_type_scat_source
C C 0.0033 0.0016 'International Tables Vol C Tables 4.2.6.8 and 6.1.1.4'
O O 0.0106 0.0060 'International Tables Vol C Tables 4.2.6.8 and 6.1.1.4'
N N 0.0061 0.0033 'International Tables Vol C Tables 4.2.6.8 and 6.1.1.4'
H H 0.0000 0.0000 'International Tables Vol C Tables 4.2.6.8 and 6.1.1.4'

loop_
_geom_angle_atom_site_label_1
_geom_angle_atom_site_label_2
_geom_angle_atom_site_label_3
_geom_angle_site_symmetry_1
_geom_angle_site_symmetry_3
_geom_angle
_geom_angle_publ_flag
C2 N1 C2 1_555 5_565 119.9354 n
N1 C2 N1 1_555 3_665 120.0646 n
N1 C2 C3 1_555 1_555 110.7(4) n
C2 C3 O4 1_555 1_555 113.3(5) n
C2 C3 O5 1_555 1_555 124.6(7) n
O4 C3 O5 1_555 1_555 122.1(6) n
C3 O4 C6 1_555 1_555 118.0(4) n
O4 C6 C7 1_555 1_555 108.2(2) n
O4 C6 H8 1_555 -4_556 109.8(2) n
C7 C6 H8 1_555 -4_556 109.8(2) n
H8 C6 H8 1_555 -4_556 109.522(2) n
C6 C7 H9 1_555 -4_556 109.00(6) n
C6 C7 H10 1_555 1_555 109.4882 n
H9 C7 H9 1_555 -4_556 109.489(2) n
H9 C7 H10 -4_556 1_555 109.00 n

loop_
_geom_bond_atom_site_label_1
_geom_bond_atom_site_label_2
_geom_bond_site_symmetry_2
_geom_bond_distance
_geom_bond_publ_flag
N1 C2 1_555 1.316(6) n
C2 C3 1_555 1.453(7) n
C3 O4 1_555 1.328(8) n
C3 O5 1_555 1.200(10) n
O4 C6 1_555 1.464(4) n
C6 C7 1_555 1.512(3) n
C6 H8 1_555 1.091(3) n
C7 H9 1_555 1.06000 n
C7 H10 1_555 1.06000 n
